data_1561986
loop_
_publ_author_name
'Ran, Xing-Rui'
'Wang, Ning'
'Xie, Wei-Ping'
'Xiong, Yan-Ju'
'Cheng, Qian'
'Long, Yi'
'Yue, Shan-Tang'
'Liu, Ying-Liang'

_publ_section_title
;
 Syntheses, crystal structures and properties of series of 4d--4f
 ln(III)--Ag(I) heterometallic coordination polymers
;
_journal_name_full 'Journal of Solid State Chemistry'
_journal_page_first 24
_journal_page_last 30
_journal_paper_doi 10.1016/j.jssc.2014.11.022
_journal_volume 225
_journal_year 2015
_chemical_formula_moiety 'C14 H8 Ag N2 O8 Sm, 2(H2 O)'
_chemical_formula_sum 'C14 H12 Ag N2 O10 Sm'
_chemical_formula_weight 626.49
_space_group_IT_number 15
_space_group_name_Hall '-C 2yc'
_space_group_name_H-M_alt 'C 1 2/c 1'
_symmetry_cell_setting monoclinic
_symmetry_space_group_name_Hall '-C 2yc'
_symmetry_space_group_name_H-M 'C 1 2/c 1'
_atom_sites_solution_hydrogens geom
_atom_sites_solution_primary direct
_atom_sites_solution_secondary difmap
_cell_angle_alpha 90.00
_cell_angle_beta 96.897(4)
_cell_angle_gamma 90.00
_cell_formula_units_Z 8
_cell_length_a 22.052(7)
_cell_length_b 9.528(3)
_cell_length_c 16.899(6)
_cell_measurement_reflns_used 2340
_cell_measurement_temperature 296(2)
_cell_measurement_theta_max 24.6371
_cell_measurement_theta_min 2.4279
_cell_volume 3525(2)
_computing_cell_refinement 'Bruker SMART'
_computing_data_collection 'Bruker SMART'
_computing_data_reduction 'Bruker SMART'
_computing_molecular_graphics 'Bruker SHELXTL'
_computing_publication_material 'Bruker SHELXTL'
_computing_structure_refinement 'SHELXL-97 (Sheldrick, 2008)'
_computing_structure_solution 'SHELXS-97 (Sheldrick, 2008)'
_diffrn_ambient_temperature 296(2)
_diffrn_measured_fraction_theta_full 0.999
_diffrn_measured_fraction_theta_max 0.999
_diffrn_measurement_device_type 'CCD area detector'
_diffrn_measurement_method 'phi and omega scans'
_diffrn_radiation_monochromator graphite
_diffrn_radiation_source 'fine-focus sealed tube'
_diffrn_radiation_type MoK\a
_diffrn_radiation_wavelength 0.71073
_diffrn_reflns_av_R_equivalents 0.0590
_diffrn_reflns_av_sigmaI/netI 0.0694
_diffrn_reflns_limit_h_max 26
_diffrn_reflns_limit_h_min -26
_diffrn_reflns_limit_k_max 8
_diffrn_reflns_limit_k_min -11
_diffrn_reflns_limit_l_max 19
_diffrn_reflns_limit_l_min -20
_diffrn_reflns_number 8495
_diffrn_reflns_theta_full 24.99
_diffrn_reflns_theta_max 24.99
_diffrn_reflns_theta_min 1.86
_exptl_absorpt_coefficient_mu 4.469
_exptl_absorpt_correction_T_max 0.640
_exptl_absorpt_correction_T_min 0.503
_exptl_absorpt_correction_type multi-scan
_exptl_absorpt_process_details SADABS,Bruker(2002)
_exptl_crystal_colour yellow
_exptl_crystal_density_diffrn 2.361
_exptl_crystal_density_method 'not measured'
_exptl_crystal_description block
_exptl_crystal_F_000 2392.0
_exptl_crystal_size_max 0.20
_exptl_crystal_size_mid 0.13
_exptl_crystal_size_min 0.10
_refine_diff_density_max 1.647
_refine_diff_density_min -2.467
_refine_diff_density_rms 0.205
_refine_ls_extinction_method none
_refine_ls_goodness_of_fit_ref 1.039
_refine_ls_hydrogen_treatment mixed
_refine_ls_matrix_type full
_refine_ls_number_parameters 254
_refine_ls_number_reflns 3111
_refine_ls_number_restraints 6
_refine_ls_restrained_S_all 1.059
_refine_ls_R_factor_all 0.0681
_refine_ls_R_factor_gt 0.0484
_refine_ls_shift/su_max 0.001
_refine_ls_shift/su_mean 0.000
_refine_ls_structure_factor_coef Fsqd
_refine_ls_weighting_details 'calc w=1/[\s^2^(Fo^2^)+(0.0665P)^2^+17.0713P] where P=(Fo^2^+2Fc^2^)/3'
_refine_ls_weighting_scheme calc
_refine_ls_wR_factor_gt 0.1185
_refine_ls_wR_factor_ref 0.1313
_reflns_number_gt 2347
_reflns_number_total 3111
_reflns_threshold_expression >2sigma(I)
_cod_data_source_file JSSC-2015-225-24.cif
_cod_data_source_block 1
_cod_depositor_comments
;
The following automatic conversions were performed:

data item '_symmetry_cell_setting' value 'Monoclinic' was changed to
'monoclinic' in accordance with the built-in table derived from the
CIF Core dictionary named 'cif_core.dic' version 2.4.5 last updated
on 2014-11-21.

Automatic conversion script
Id: cif_fix_values 8369 2020-08-20 11:38:08Z andrius 
;
_cod_original_sg_symbol_H-M 'C 2/c'
_cod_database_code 1561986

loop_
_symmetry_equiv_pos_as_xyz
'x, y, z'
'-x, y, -z+1/2'
'x+1/2, y+1/2, z'
'-x+1/2, y+1/2, -z+1/2'
'-x, -y, -z'
'x, -y, z-1/2'
'-x+1/2, -y+1/2, -z'
'x+1/2, -y+1/2, z-1/2'

loop_
_atom_site_label
_atom_site_type_symbol
_atom_site_fract_x
_atom_site_fract_y
_atom_site_fract_z
_atom_site_U_iso_or_equiv
_atom_site_adp_type
_atom_site_occupancy
_atom_site_symmetry_multiplicity
_atom_site_calc_flag
_atom_site_refinement_flags
_atom_site_disorder_assembly
_atom_site_disorder_group
Sm1 Sm 0.99543(2) 0.19903(5) 1.06579(2) 0.0232(2) Uani 1 1 d . . .
Ag1 Ag 0.84197(4) 0.38097(14) 0.91638(6) 0.0676(4) Uani 1 1 d . . .
C4 C 0.7278(6) -0.1517(18) 0.9066(8) 0.075(5) Uani 1 1 d . . .
H4 H 0.7102 -0.2191 0.8712 0.090 Uiso 1 1 calc R . .
C9 C 1.0641(4) 0.2095(9) 0.8157(5) 0.025(2) Uani 1 1 d . . .
O7 O 1.0597(3) 0.2286(8) 1.1930(4) 0.0342(16) Uani 1 1 d . . .
O3 O 1.0109(3) 0.2366(8) 0.9264(4) 0.0380(17) Uani 1 1 d . . .
O5 O 0.9363(3) 0.4036(7) 1.0184(4) 0.0306(15) Uani 1 1 d . . .
O1 O 0.8958(3) 0.1238(7) 1.0056(4) 0.0400(17) Uani 1 1 d . . .
O4 O 1.0216(3) 0.0219(7) 0.8787(4) 0.0409(17) Uani 1 1 d . . .
C10 C 1.0676(5) 0.3519(11) 0.8008(6) 0.038(2) Uani 1 1 d . . .
H10 H 1.0497 0.4165 0.8321 0.046 Uiso 1 1 calc R . .
C2 C 0.8140(4) -0.0238(11) 0.9645(6) 0.034(2) Uani 1 1 d . . .
C14 C 1.0352(4) 0.2421(10) 1.2549(5) 0.029(2) Uani 1 1 d . . .
C8 C 1.0946(5) 0.1194(12) 0.7697(6) 0.038(3) Uani 1 1 d . . .
H8 H 1.0952 0.0233 0.7794 0.046 Uiso 1 1 calc R . .
C7 C 1.1242(5) 0.1751(13) 0.7090(6) 0.045(3) Uani 1 1 d . . .
H7 H 1.1441 0.1138 0.6779 0.054 Uiso 1 1 calc R . .
C11 C 1.0978(5) 0.3964(13) 0.7393(7) 0.046(3) Uani 1 1 d . . .
H11 H 1.0988 0.4923 0.7294 0.055 Uiso 1 1 calc R . .
N2 N 1.1259(4) 0.3120(11) 0.6929(5) 0.044(2) Uani 1 1 d . . .
C12 C 1.0290(4) 0.1518(11) 0.8783(5) 0.029(2) Uani 1 1 d . . .
C3 C 0.7889(6) -0.1260(14) 0.9119(7) 0.057(3) Uani 1 1 d . . .
H3 H 0.8134 -0.1761 0.8808 0.068 Uiso 1 1 calc R . .
C5 C 0.6923(6) -0.0780(17) 0.9535(7) 0.066(4) Uani 1 1 d . . .
H5 H 0.6508 -0.0983 0.9500 0.080 Uiso 1 1 calc R . .
N1 N 0.7148(4) 0.0201(12) 1.0033(6) 0.053(3) Uani 1 1 d . . .
C1 C 0.7747(4) 0.0486(13) 1.0077(6) 0.043(3) Uani 1 1 d . . .
H1 H 0.7905 0.1203 1.0414 0.051 Uiso 1 1 calc R . .
C6 C 0.8801(4) 0.0085(11) 0.9747(5) 0.029(2) Uani 1 1 d . . .
O2 O 0.9143(3) -0.0806(8) 0.9525(4) 0.0426(18) Uani 1 1 d . . .
O8 O 1.0613(3) 0.2566(8) 1.3243(4) 0.0399(17) Uani 1 1 d . . .
C13 C 0.9651(4) 0.4985(10) 0.9877(5) 0.026(2) Uani 1 1 d . . .
O6 O 0.9431(3) 0.5897(7) 0.9403(4) 0.0336(16) Uani 1 1 d . . .
O10 O 0.6950(7) 0.250(2) 0.8107(13) 0.209(10) Uani 1 1 d D . .
H10A H 0.6565 0.2494 0.8147 0.251 Uiso 1 1 d RD . .
H10B H 0.7111 0.3300 0.8049 0.251 Uiso 1 1 d RD . .
O9 O 0.7541(10) 0.552(3) 0.7916(16) 0.300(15) Uani 1 1 d D . .
H9A H 0.7598 0.6388 0.8023 0.360 Uiso 1 1 d RD . .
H9B H 0.7712 0.5452 0.7493 0.360 Uiso 1 1 d RD . .

loop_
_atom_site_aniso_label
_atom_site_aniso_U_11
_atom_site_aniso_U_22
_atom_site_aniso_U_33
_atom_site_aniso_U_23
_atom_site_aniso_U_13
_atom_site_aniso_U_12
Sm1 0.0223(3) 0.0261(3) 0.0217(3) 0.00101(18) 0.00491(18) 0.0005(2)
Ag1 0.0351(5) 0.1195(10) 0.0506(6) -0.0385(6) 0.0150(4) -0.0018(6)
C4 0.042(8) 0.114(13) 0.070(9) -0.056(9) 0.008(6) -0.022(8)
C9 0.022(5) 0.029(5) 0.024(4) -0.002(4) 0.001(4) -0.002(4)
O7 0.030(4) 0.049(5) 0.023(3) 0.001(3) 0.001(3) -0.001(3)
O3 0.046(4) 0.045(4) 0.025(3) 0.006(3) 0.012(3) 0.004(4)
O5 0.025(3) 0.028(4) 0.038(4) 0.005(3) 0.004(3) -0.002(3)
O1 0.030(4) 0.034(4) 0.053(4) -0.002(3) -0.006(3) -0.007(3)
O4 0.048(5) 0.030(4) 0.046(4) 0.011(3) 0.012(3) -0.002(4)
C10 0.045(7) 0.027(5) 0.044(6) 0.002(5) 0.010(5) -0.004(5)
C2 0.024(5) 0.045(6) 0.034(5) -0.001(4) 0.008(4) -0.003(5)
C14 0.036(6) 0.027(5) 0.023(5) 0.003(4) 0.005(4) -0.003(4)
C8 0.038(6) 0.046(7) 0.032(5) -0.007(5) 0.010(4) 0.001(5)
C7 0.052(7) 0.053(8) 0.031(5) -0.016(5) 0.015(5) -0.011(6)
C11 0.045(7) 0.046(7) 0.048(6) 0.015(5) 0.010(5) -0.006(6)
N2 0.039(5) 0.057(7) 0.037(5) 0.016(4) 0.008(4) 0.000(5)
C12 0.028(5) 0.030(5) 0.027(5) 0.010(4) 0.002(4) 0.010(4)
C3 0.052(8) 0.064(9) 0.054(7) -0.026(6) 0.009(6) 0.000(7)
C5 0.038(7) 0.109(12) 0.053(7) -0.031(8) 0.007(6) 0.000(8)
N1 0.029(5) 0.076(8) 0.054(6) -0.026(5) 0.010(4) 0.005(5)
C1 0.023(5) 0.058(7) 0.047(6) -0.019(5) 0.003(4) -0.001(5)
C6 0.016(5) 0.047(7) 0.023(4) 0.007(4) 0.000(4) 0.000(5)
O2 0.025(4) 0.057(5) 0.047(4) 0.003(4) 0.009(3) 0.017(4)
O8 0.035(4) 0.057(5) 0.028(4) -0.002(3) 0.006(3) -0.012(4)
C13 0.017(5) 0.028(5) 0.034(5) -0.001(4) 0.001(4) -0.004(4)
O6 0.027(4) 0.034(4) 0.037(4) 0.007(3) -0.008(3) -0.003(3)
O10 0.081(11) 0.29(3) 0.26(2) -0.08(2) 0.025(12) 0.012(14)
O9 0.23(3) 0.33(4) 0.34(3) 0.12(3) 0.02(2) 0.05(3)

loop_
_atom_type_symbol
_atom_type_description
_atom_type_scat_dispersion_real
_atom_type_scat_dispersion_imag
_atom_type_scat_source
C C 0.0033 0.0016 'International Tables Vol C Tables 4.2.6.8 and 6.1.1.4'
H H 0.0000 0.0000 'International Tables Vol C Tables 4.2.6.8 and 6.1.1.4'
N N 0.0061 0.0033 'International Tables Vol C Tables 4.2.6.8 and 6.1.1.4'
O O 0.0106 0.0060 'International Tables Vol C Tables 4.2.6.8 and 6.1.1.4'
Ag Ag -0.8971 1.1015 'International Tables Vol C Tables 4.2.6.8 and 6.1.1.4'
Sm Sm -0.1638 3.4418 'International Tables Vol C Tables 4.2.6.8 and 6.1.1.4'

loop_
_geom_angle_atom_site_label_1
_geom_angle_atom_site_label_2
_geom_angle_atom_site_label_3
_geom_angle
_geom_angle_site_symmetry_1
_geom_angle_site_symmetry_3
O2 Sm1 O4 78.5(3) 5_757 5_757
O2 Sm1 O1 123.1(3) 5_757 .
O4 Sm1 O1 73.8(2) 5_757 .
O2 Sm1 O8 137.4(2) 5_757 2_757
O4 Sm1 O8 77.0(3) 5_757 2_757
O1 Sm1 O8 82.1(2) . 2_757
O2 Sm1 O5 140.8(2) 5_757 .
O4 Sm1 O5 138.2(2) 5_757 .
O1 Sm1 O5 71.0(2) . .
O8 Sm1 O5 76.4(2) 2_757 .
O2 Sm1 O6 84.6(2) 5_757 5_767
O4 Sm1 O6 150.7(2) 5_757 5_767
O1 Sm1 O6 135.2(2) . 5_767
O8 Sm1 O6 100.8(3) 2_757 5_767
O5 Sm1 O6 66.5(2) . 5_767
O2 Sm1 O7 76.1(2) 5_757 .
O4 Sm1 O7 81.7(2) 5_757 .
O1 Sm1 O7 143.7(2) . .
O8 Sm1 O7 66.3(2) 2_757 .
O5 Sm1 O7 115.4(2) . .
O6 Sm1 O7 71.0(2) 5_767 .
O2 Sm1 O3 74.0(2) 5_757 .
O4 Sm1 O3 124.2(3) 5_757 .
O1 Sm1 O3 82.1(2) . .
O8 Sm1 O3 148.1(2) 2_757 .
O5 Sm1 O3 72.3(2) . .
O6 Sm1 O3 72.3(2) 5_767 .
O7 Sm1 O3 134.2(2) . .
N2 Ag1 N1 160.2(4) 2_756 7_657
N2 Ag1 O5 106.2(3) 2_756 .
N1 Ag1 O5 91.5(3) 7_657 .
C3 C4 C5 119.9(12) . .
C10 C9 C8 117.6(9) . .
C10 C9 C12 122.5(9) . .
C8 C9 C12 119.9(9) . .
C14 O7 Sm1 119.2(6) . .
C12 O3 Sm1 128.8(6) . .
C13 O5 Sm1 116.0(6) . .
C13 O5 Ag1 101.2(5) . .
Sm1 O5 Ag1 121.2(3) . .
C6 O1 Sm1 129.1(6) . .
C12 O4 Sm1 156.4(6) . 5_757
C11 C10 C9 119.1(10) . .
C1 C2 C3 117.4(10) . .
C1 C2 C6 120.4(9) . .
C3 C2 C6 122.2(10) . .
O7 C14 O8 127.2(9) . .
O7 C14 C14 116.4(9) . 2_757
O8 C14 C14 116.4(10) . 2_757
C9 C8 C7 118.8(10) . .
N2 C7 C8 123.5(10) . .
N2 C11 C10 124.5(11) . .
C11 N2 C7 116.5(9) . .
C11 N2 Ag1 123.1(8) . 2_756
C7 N2 Ag1 119.5(7) . 2_756
O3 C12 O4 125.9(9) . .
O3 C12 C9 117.3(9) . .
O4 C12 C9 116.7(8) . .
C4 C3 C2 118.9(11) . .
N1 C5 C4 122.4(12) . .
C5 N1 C1 118.3(10) . .
C5 N1 Ag1 120.5(8) . 7_657
C1 N1 Ag1 121.0(7) . 7_657
N1 C1 C2 123.0(10) . .
O2 C6 O1 126.0(9) . .
O2 C6 C2 117.0(9) . .
O1 C6 C2 116.9(9) . .
C6 O2 Sm1 160.0(7) . 5_757
C14 O8 Sm1 118.1(6) . 2_757
O6 C13 O5 126.5(8) . .
O6 C13 C13 117.4(10) . 5_767
O5 C13 C13 116.1(10) . 5_767
C13 O6 Sm1 115.5(5) . 5_767

loop_
_geom_bond_atom_site_label_1
_geom_bond_atom_site_label_2
_geom_bond_distance
_geom_bond_site_symmetry_2
Sm1 O2 2.341(7) 5_757
Sm1 O4 2.353(7) 5_757
Sm1 O1 2.416(7) .
Sm1 O8 2.424(7) 2_757
Sm1 O5 2.427(6) .
Sm1 O6 2.436(7) 5_767
Sm1 O7 2.445(6) .
Sm1 O3 2.446(6) .
Ag1 N2 2.159(8) 2_756
Ag1 N1 2.170(9) 7_657
Ag1 O5 2.547(6) .
C4 C3 1.361(17) .
C4 C5 1.373(17) .
C9 C10 1.384(14) .
C9 C8 1.385(13) .
C9 C12 1.489(13) .
O7 C14 1.240(11) .
O3 C12 1.246(12) .
O5 C13 1.252(11) .
O1 C6 1.247(12) .
O4 C12 1.248(12) .
O4 Sm1 2.353(7) 5_757
C10 C11 1.366(14) .
C2 C1 1.384(14) .
C2 C3 1.388(15) .
C2 C6 1.478(13) .
C14 O8 1.251(11) .
C14 C14 1.542(19) 2_757
C8 C7 1.387(14) .
C7 N2 1.334(14) .
C11 N2 1.327(15) .
N2 Ag1 2.159(8) 2_756
C5 N1 1.314(15) .
N1 C1 1.341(13) .
N1 Ag1 2.170(9) 7_657
C6 O2 1.224(11) .
O2 Sm1 2.341(7) 5_757
O8 Sm1 2.424(7) 2_757
C13 O6 1.240(11) .
C13 C13 1.547(17) 5_767
O6 Sm1 2.436(6) 5_767
